data_7030259
loop_
_publ_author_name
'Weber, Lothar'
'Kuhtz, Henry'
'B\"ohling, Lena'
'Brockhinke, Andreas'
'Chrostowska, Anna'
'Dargelos, Alain'
'Mazi\`ere, Audrey'
'Stammler, Hans-Georg'
'Neumann, Beate'

_publ_section_title
;
 Syntheses of rod-shaped fluorescent 1,3,2-benzodiazaboroles with
 phosphonium, and phosphane chalcogenide acceptor functions.
;
_journal_issue 34
_journal_name_full 'Dalton transactions (Cambridge, England : 2003)'
_journal_page_first 10440
_journal_page_last 10452
_journal_paper_doi 10.1039/c2dt30666b
_journal_volume 41
_journal_year 2012
_chemical_formula_moiety 'C28 H28 B N2 O P, 0.5 H2 O'
_chemical_formula_sum 'C28 H29 B N2 O1.5 P'
_chemical_formula_weight 459.31
_chemical_name_systematic
;
?
;
_space_group_IT_number 2
_symmetry_cell_setting triclinic
_symmetry_space_group_name_Hall '-P 1'
_symmetry_space_group_name_H-M 'P -1'
_atom_sites_solution_hydrogens geom
_atom_sites_solution_primary direct
_atom_sites_solution_secondary difmap
_audit_creation_method SHELXL-97
_cell_angle_alpha 92.2206(11)
_cell_angle_beta 94.3510(10)
_cell_angle_gamma 112.3154(11)
_cell_formula_units_Z 4
_cell_length_a 9.0888(2)
_cell_length_b 9.2706(2)
_cell_length_c 32.2486(6)
_cell_measurement_reflns_used 41406
_cell_measurement_temperature 200(2)
_cell_measurement_theta_max 27.485
_cell_measurement_theta_min 2.910
_cell_volume 2499.75(9)
_computing_cell_refinement 'HKL Scalepack (Otwinowski & Minor 1997)'
_computing_data_collection 'Collect, Bruker AXS, 2004'
_computing_data_reduction 'Denzo and Scalepack (Otwinowski & Minor, 1997)'
_computing_molecular_graphics 'SHELXTL-PLUS (1990)'
_computing_publication_material 'SHELXL-97 (Sheldrick, 1997)'
_computing_structure_refinement 'SHELXL-97 (Sheldrick, 1997)'
_computing_structure_solution 'SHELXS-97 (Sheldrick, 1990)'
_diffrn_ambient_temperature 200(2)
_diffrn_measured_fraction_theta_full 0.979
_diffrn_measured_fraction_theta_max 0.979
_diffrn_measurement_device_type KappaCCD
_diffrn_measurement_method CCD
_diffrn_radiation_monochromator graphite
_diffrn_radiation_source 'fine-focus sealed tube'
_diffrn_radiation_type MoK\a
_diffrn_radiation_wavelength 0.71073
_diffrn_reflns_av_R_equivalents 0.061
_diffrn_reflns_av_sigmaI/netI 0.0607
_diffrn_reflns_limit_h_max 11
_diffrn_reflns_limit_h_min -11
_diffrn_reflns_limit_k_max 12
_diffrn_reflns_limit_k_min -12
_diffrn_reflns_limit_l_max 41
_diffrn_reflns_limit_l_min -41
_diffrn_reflns_number 38832
_diffrn_reflns_theta_full 27.48
_diffrn_reflns_theta_max 27.48
_diffrn_reflns_theta_min 2.94
_exptl_absorpt_coefficient_mu 0.135
_exptl_absorpt_correction_T_max 0.9853
_exptl_absorpt_correction_T_min 0.9606
_exptl_absorpt_correction_type multi-scan
_exptl_absorpt_process_details 'Denzo and Scalepack (Otwinowski & Minor, 1997)'
_exptl_crystal_colour Colourless
_exptl_crystal_density_diffrn 1.220
_exptl_crystal_density_method 'not measured'
_exptl_crystal_description fragment
_exptl_crystal_F_000 972
_exptl_crystal_size_max 0.30
_exptl_crystal_size_mid 0.20
_exptl_crystal_size_min 0.11
_refine_diff_density_max 0.779
_refine_diff_density_min -0.515
_refine_diff_density_rms 0.071
_refine_ls_extinction_method none
_refine_ls_goodness_of_fit_ref 1.037
_refine_ls_hydrogen_treatment mixed
_refine_ls_matrix_type full
_refine_ls_number_parameters 616
_refine_ls_number_reflns 11204
_refine_ls_number_restraints 0
_refine_ls_restrained_S_all 1.037
_refine_ls_R_factor_all 0.1074
_refine_ls_R_factor_gt 0.0747
_refine_ls_shift/su_max 0.000
_refine_ls_shift/su_mean 0.000
_refine_ls_structure_factor_coef Fsqd
_refine_ls_weighting_details 'calc w=1/[\s^2^(Fo^2^)+(0.1101P)^2^+2.3478P] where P=(Fo^2^+2Fc^2^)/3'
_refine_ls_weighting_scheme calc
_refine_ls_wR_factor_gt 0.2066
_refine_ls_wR_factor_ref 0.2264
_reflns_number_gt 7626
_reflns_number_total 11204
_reflns_threshold_expression >2sigma(I)
_cod_data_source_file c2dt30666b.txt
_cod_data_source_block compound3
_cod_depositor_comments
;
The following automatic conversions were performed:

'_symmetry_cell_setting' value 'Triclinic' changed to 'triclinic'
according to
/usr/data/users/saulius/automatic-downloads/retrospective/RSC/lib/dictionaries/cif_core.dic
dictionary named 'cif_core.dic' version 2.4.2 from 2011-04-26.

Automatic conversion script
Id: cif_fix_values 2281 2013-09-26 08:29:07Z andrius 
;
_cod_original_formula_sum 'C28 H29 B N2 O1.50 P'
_cod_database_code 7030259

loop_
_symmetry_equiv_pos_as_xyz
'x, y, z'
'-x, -y, -z'

loop_
_atom_site_label
_atom_site_type_symbol
_atom_site_fract_x
_atom_site_fract_y
_atom_site_fract_z
_atom_site_U_iso_or_equiv
_atom_site_adp_type
_atom_site_occupancy
_atom_site_symmetry_multiplicity
_atom_site_calc_flag
_atom_site_refinement_flags
P1 P -0.13603(9) 0.29453(9) 0.33544(2) 0.0322(2) Uani 1 1 d .
P2 P 0.27899(11) 0.61190(10) 0.17786(2) 0.0382(2) Uani 1 1 d .
O1 O -0.0730(3) 0.4604(3) 0.32466(7) 0.0419(5) Uani 1 1 d .
O2 O 0.1248(3) 0.5427(3) 0.19682(7) 0.0533(6) Uani 1 1 d .
N1 N 0.1626(3) 0.2820(3) 0.54819(8) 0.0364(6) Uani 1 1 d .
N2 N 0.3430(3) 0.2262(3) 0.51104(7) 0.0340(6) Uani 1 1 d .
N3 N 0.2769(3) 0.1660(3) -0.00361(8) 0.0355(6) Uani 1 1 d .
N4 N 0.1917(3) 0.3355(3) -0.03900(8) 0.0362(6) Uani 1 1 d .
B1 B 0.1981(4) 0.2550(4) 0.50698(11) 0.0344(7) Uani 1 1 d .
B2 B 0.2364(4) 0.3005(4) 0.00194(11) 0.0344(7) Uani 1 1 d .
C1 C 0.2825(4) 0.2700(4) 0.57638(9) 0.0346(6) Uani 1 1 d .
C2 C 0.3909(4) 0.2345(4) 0.55385(9) 0.0345(6) Uani 1 1 d .
C3 C 0.5202(4) 0.2126(4) 0.57403(10) 0.0419(7) Uani 1 1 d .
H3 H 0.5924 0.1854 0.5588 0.050 Uiso 1 1 calc R
C4 C 0.5409(4) 0.2318(5) 0.61741(11) 0.0486(9) Uani 1 1 d .
H4 H 0.6288 0.2177 0.6319 0.058 Uiso 1 1 calc R
C5 C 0.4358(4) 0.2708(5) 0.63963(10) 0.0484(9) Uani 1 1 d .
H5 H 0.4540 0.2852 0.6692 0.058 Uiso 1 1 calc R
C6 C 0.3040(4) 0.2896(4) 0.61970(10) 0.0418(7) Uani 1 1 d .
H6 H 0.2310 0.3150 0.6351 0.050 Uiso 1 1 calc R
C7 C 0.0294(4) 0.3127(5) 0.56286(11) 0.0512(9) Uani 1 1 d .
H7A H -0.0270 0.3426 0.5394 0.061 Uiso 1 1 calc R
H7B H 0.0705 0.4015 0.5843 0.061 Uiso 1 1 calc R
C8 C -0.0878(5) 0.1700(7) 0.58128(15) 0.0745(14) Uani 1 1 d .
H8A H -0.1352 0.0845 0.5595 0.112 Uiso 1 1 calc R
H8B H -0.1724 0.1965 0.5925 0.112 Uiso 1 1 calc R
H8C H -0.0312 0.1373 0.6037 0.112 Uiso 1 1 calc R
C9 C 0.4326(4) 0.1903(4) 0.47944(10) 0.0404(7) Uani 1 1 d .
H9A H 0.3661 0.1637 0.4523 0.048 Uiso 1 1 calc R
H9B H 0.4547 0.0974 0.4869 0.048 Uiso 1 1 calc R
C10 C 0.5889(4) 0.3235(5) 0.47467(11) 0.0513(9) Uani 1 1 d .
H10A H 0.5677 0.4134 0.4651 0.077 Uiso 1 1 calc R
H10B H 0.6464 0.2904 0.4542 0.077 Uiso 1 1 calc R
H10C H 0.6541 0.3530 0.5016 0.077 Uiso 1 1 calc R
C11 C 0.1054(4) 0.2616(4) 0.46429(9) 0.0351(7) Uani 1 1 d .
C12 C -0.0536(4) 0.1607(4) 0.45254(10) 0.0394(7) Uani 1 1 d .
H12 H -0.1101 0.0872 0.4712 0.047 Uiso 1 1 calc R
C13 C -0.1294(4) 0.1671(4) 0.41381(9) 0.0363(7) Uani 1 1 d .
H13 H -0.2363 0.0964 0.4061 0.044 Uiso 1 1 calc R
C14 C -0.0500(3) 0.2763(4) 0.38643(9) 0.0322(6) Uani 1 1 d .
C15 C 0.1072(4) 0.3788(4) 0.39801(9) 0.0365(7) Uani 1 1 d .
H15 H 0.1623 0.4548 0.3798 0.044 Uiso 1 1 calc R
C16 C 0.1827(4) 0.3697(4) 0.43622(10) 0.0368(7) Uani 1 1 d .
H16 H 0.2905 0.4390 0.4435 0.044 Uiso 1 1 calc R
C17 C -0.3495(4) 0.2172(4) 0.33717(9) 0.0352(7) Uani 1 1 d .
C18 C -0.4080(4) 0.3015(5) 0.36282(10) 0.0461(8) Uani 1 1 d .
H18 H -0.3359 0.3898 0.3798 0.055 Uiso 1 1 calc R
C19 C -0.5717(5) 0.2577(6) 0.36400(12) 0.0578(10) Uani 1 1 d .
H19 H -0.6111 0.3157 0.3819 0.069 Uiso 1 1 calc R
C20 C -0.6757(5) 0.1321(6) 0.33956(14) 0.0614(11) Uani 1 1 d .
H20 H -0.7875 0.1038 0.3401 0.074 Uiso 1 1 calc R
C21 C -0.6197(5) 0.0453(5) 0.31404(15) 0.0614(11) Uani 1 1 d .
H21 H -0.6929 -0.0435 0.2975 0.074 Uiso 1 1 calc R
C22 C -0.4557(4) 0.0878(4) 0.31258(12) 0.0488(9) Uani 1 1 d .
H22 H -0.4168 0.0287 0.2949 0.059 Uiso 1 1 calc R
C23 C -0.0880(4) 0.1679(4) 0.29985(9) 0.0364(7) Uani 1 1 d .
C24 C -0.1136(4) 0.0153(4) 0.30809(11) 0.0452(8) Uani 1 1 d .
H24 H -0.1624 -0.0257 0.3324 0.054 Uiso 1 1 calc R
C25 C -0.0696(5) -0.0778(5) 0.28164(12) 0.0538(9) Uani 1 1 d .
H25 H -0.0884 -0.1827 0.2875 0.065 Uiso 1 1 calc R
C26 C 0.0029(5) -0.0168(5) 0.24624(12) 0.0594(11) Uani 1 1 d .
H26 H 0.0358 -0.0796 0.2281 0.071 Uiso 1 1 calc R
C27 C 0.0269(5) 0.1330(5) 0.23749(12) 0.0607(11) Uani 1 1 d .
H27 H 0.0754 0.1733 0.2131 0.073 Uiso 1 1 calc R
C28 C -0.0188(5) 0.2270(5) 0.26394(10) 0.0482(8) Uani 1 1 d .
H28 H -0.0030 0.3307 0.2575 0.058 Uiso 1 1 calc R
C29 C 0.2572(4) 0.1224(4) -0.04639(9) 0.0352(7) Uani 1 1 d .
C30 C 0.2035(4) 0.2249(4) -0.06775(9) 0.0355(7) Uani 1 1 d .
C31 C 0.1696(4) 0.2058(4) -0.11082(10) 0.0451(8) Uani 1 1 d .
H31 H 0.1314 0.2734 -0.1256 0.054 Uiso 1 1 calc R
C32 C 0.1944(5) 0.0814(4) -0.13172(11) 0.0501(9) Uani 1 1 d .
H32 H 0.1717 0.0648 -0.1612 0.060 Uiso 1 1 calc R
C33 C 0.2500(5) -0.0158(4) -0.11078(11) 0.0530(9) Uani 1 1 d .
H33 H 0.2664 -0.0975 -0.1259 0.064 Uiso 1 1 calc R
C34 C 0.2831(4) 0.0028(4) -0.06764(11) 0.0430(8) Uani 1 1 d .
H34 H 0.3224 -0.0646 -0.0532 0.052 Uiso 1 1 calc R
C35 C 0.3286(4) 0.0799(4) 0.02726(10) 0.0434(8) Uani 1 1 d .
H35A H 0.3613 0.1437 0.0542 0.052 Uiso 1 1 calc R
H35B H 0.4233 0.0635 0.0183 0.052 Uiso 1 1 calc R
C36 C 0.2000(5) -0.0774(4) 0.03362(13) 0.0584(10) Uani 1 1 d .
H36A H 0.1109 -0.0616 0.0456 0.088 Uiso 1 1 calc R
H36B H 0.2444 -0.1338 0.0527 0.088 Uiso 1 1 calc R
H36C H 0.1617 -0.1386 0.0067 0.088 Uiso 1 1 calc R
C37 C 0.1391(5) 0.4584(4) -0.05160(12) 0.0471(8) Uani 1 1 d .
H37A H 0.1101 0.5042 -0.0268 0.057 Uiso 1 1 calc R
H37B H 0.0420 0.4120 -0.0715 0.057 Uiso 1 1 calc R
C38 C 0.2649(6) 0.5873(5) -0.07178(15) 0.0695(12) Uani 1 1 d .
H38A H 0.3588 0.6386 -0.0516 0.104 Uiso 1 1 calc R
H38B H 0.2215 0.6642 -0.0808 0.104 Uiso 1 1 calc R
H38C H 0.2960 0.5425 -0.0960 0.104 Uiso 1 1 calc R
C39 C 0.2409(4) 0.3876(4) 0.04478(9) 0.0356(7) Uani 1 1 d .
C40 C 0.1433(4) 0.3107(4) 0.07505(10) 0.0405(7) Uani 1 1 d .
H40 H 0.0686 0.2065 0.0685 0.049 Uiso 1 1 calc R
C41 C 0.1516(4) 0.3810(4) 0.11409(10) 0.0397(7) Uani 1 1 d .
H41 H 0.0832 0.3257 0.1339 0.048 Uiso 1 1 calc R
C42 C 0.2616(4) 0.5349(4) 0.12443(9) 0.0356(7) Uani 1 1 d .
C43 C 0.3576(4) 0.6153(4) 0.09453(9) 0.0382(7) Uani 1 1 d .
H43 H 0.4309 0.7201 0.1010 0.046 Uiso 1 1 calc R
C44 C 0.3468(4) 0.5431(4) 0.05515(10) 0.0392(7) Uani 1 1 d .
H44 H 0.4121 0.5999 0.0349 0.047 Uiso 1 1 calc R
C45 C 0.4378(4) 0.5687(4) 0.20416(9) 0.0404(7) Uani 1 1 d .
C46 C 0.4160(6) 0.5101(5) 0.24355(11) 0.0589(10) Uani 1 1 d .
H46 H 0.3206 0.4947 0.2562 0.071 Uiso 1 1 calc R
C47 C 0.5390(6) 0.4748(5) 0.26387(12) 0.0655(12) Uani 1 1 d .
H47 H 0.5247 0.4325 0.2903 0.079 Uiso 1 1 calc R
C48 C 0.6787(6) 0.4995(5) 0.24669(13) 0.0623(12) Uani 1 1 d .
H48 H 0.7609 0.4766 0.2614 0.075 Uiso 1 1 calc R
C49 C 0.7000(5) 0.5585(5) 0.20753(13) 0.0582(10) Uani 1 1 d .
H49 H 0.7966 0.5759 0.1953 0.070 Uiso 1 1 calc R
C50 C 0.5785(4) 0.5915(4) 0.18656(11) 0.0483(8) Uani 1 1 d .
H50 H 0.5922 0.6304 0.1597 0.058 Uiso 1 1 calc R
C51 C 0.3494(4) 0.8218(4) 0.17633(9) 0.0409(7) Uani 1 1 d .
C52 C 0.4847(5) 0.9246(4) 0.19961(12) 0.0551(10) Uani 1 1 d .
H52 H 0.5513 0.8860 0.2160 0.066 Uiso 1 1 calc R
C53 C 0.5238(6) 1.0848(5) 0.19917(14) 0.0663(12) Uani 1 1 d .
H53 H 0.6176 1.1552 0.2151 0.080 Uiso 1 1 calc R
C54 C 0.4277(6) 1.1423(5) 0.17582(13) 0.0643(12) Uani 1 1 d .
H54 H 0.4544 1.2519 0.1760 0.077 Uiso 1 1 calc R
C55 C 0.2936(6) 1.0409(5) 0.15231(13) 0.0634(11) Uani 1 1 d .
H55 H 0.2281 1.0802 0.1358 0.076 Uiso 1 1 calc R
C56 C 0.2538(5) 0.8818(5) 0.15271(12) 0.0528(9) Uani 1 1 d .
H56 H 0.1600 0.8121 0.1366 0.063 Uiso 1 1 calc R
O3 O 0.1398(5) 0.6826(4) 0.27897(14) 0.0891(13) Uani 1 1 d .
H3A H 0.091(8) 0.641(8) 0.250(2) 0.13(3) Uiso 1 1 d .
H3B H 0.068(8) 0.606(8) 0.296(2) 0.12(2) Uiso 1 1 d .

loop_
_atom_site_aniso_label
_atom_site_aniso_U_11
_atom_site_aniso_U_22
_atom_site_aniso_U_33
_atom_site_aniso_U_23
_atom_site_aniso_U_13
_atom_site_aniso_U_12
P1 0.0324(4) 0.0375(4) 0.0290(4) 0.0055(3) 0.0033(3) 0.0156(3)
P2 0.0488(5) 0.0378(4) 0.0294(4) 0.0046(3) 0.0059(3) 0.0177(4)
O1 0.0454(13) 0.0408(12) 0.0411(12) 0.0111(10) 0.0057(10) 0.0172(10)
O2 0.0602(16) 0.0560(16) 0.0426(13) 0.0085(11) 0.0179(12) 0.0181(13)
N1 0.0326(13) 0.0449(15) 0.0362(13) 0.0035(11) 0.0021(11) 0.0200(11)
N2 0.0357(13) 0.0406(14) 0.0287(12) 0.0050(10) 0.0040(10) 0.0175(11)
N3 0.0413(14) 0.0341(13) 0.0317(12) 0.0021(10) 0.0017(11) 0.0154(11)
N4 0.0425(14) 0.0332(13) 0.0348(13) 0.0023(11) 0.0038(11) 0.0166(11)
B1 0.0361(18) 0.0318(17) 0.0360(17) 0.0055(14) 0.0004(14) 0.0143(14)
B2 0.0336(17) 0.0321(17) 0.0360(17) 0.0018(14) 0.0032(14) 0.0112(14)
C1 0.0316(15) 0.0381(16) 0.0348(15) 0.0063(12) 0.0009(12) 0.0144(13)
C2 0.0365(16) 0.0346(16) 0.0338(15) 0.0063(12) -0.0006(12) 0.0156(13)
C3 0.0360(16) 0.056(2) 0.0411(17) 0.0095(15) 0.0051(14) 0.0257(15)
C4 0.0410(18) 0.064(2) 0.0427(18) 0.0156(17) -0.0018(15) 0.0226(17)
C5 0.0453(19) 0.065(2) 0.0316(16) 0.0066(15) 0.0002(14) 0.0182(17)
C6 0.0450(18) 0.0474(19) 0.0355(16) 0.0069(14) 0.0057(14) 0.0200(15)
C7 0.047(2) 0.074(3) 0.0454(19) -0.0033(18) -0.0004(16) 0.0401(19)
C8 0.042(2) 0.114(4) 0.073(3) 0.014(3) 0.017(2) 0.033(2)
C9 0.0439(18) 0.0494(19) 0.0344(15) -0.0017(14) 0.0002(13) 0.0264(15)
C10 0.0420(19) 0.072(3) 0.0390(18) 0.0003(17) 0.0079(15) 0.0206(18)
C11 0.0365(16) 0.0405(17) 0.0326(15) 0.0027(13) 0.0017(12) 0.0198(13)
C12 0.0395(17) 0.0409(17) 0.0357(16) 0.0074(13) 0.0000(13) 0.0133(14)
C13 0.0337(16) 0.0387(17) 0.0357(15) 0.0052(13) -0.0010(12) 0.0135(13)
C14 0.0320(15) 0.0389(16) 0.0314(14) 0.0005(12) 0.0031(12) 0.0203(13)
C15 0.0338(16) 0.0419(17) 0.0325(15) 0.0039(13) 0.0062(12) 0.0122(13)
C16 0.0313(15) 0.0415(17) 0.0375(16) 0.0017(13) 0.0002(12) 0.0146(13)
C17 0.0353(16) 0.0458(18) 0.0305(14) 0.0115(13) 0.0026(12) 0.0215(14)
C18 0.0401(18) 0.068(2) 0.0340(16) 0.0050(16) 0.0048(14) 0.0248(17)
C19 0.047(2) 0.095(3) 0.046(2) 0.016(2) 0.0135(17) 0.041(2)
C20 0.0351(19) 0.089(3) 0.067(2) 0.032(2) 0.0128(18) 0.028(2)
C21 0.040(2) 0.056(2) 0.082(3) 0.013(2) -0.011(2) 0.0133(17)
C22 0.0403(18) 0.048(2) 0.059(2) 0.0008(17) -0.0072(16) 0.0202(16)
C23 0.0349(16) 0.0443(18) 0.0327(15) 0.0015(13) 0.0022(12) 0.0186(13)
C24 0.0478(19) 0.049(2) 0.0418(17) 0.0019(15) 0.0026(15) 0.0225(16)
C25 0.059(2) 0.050(2) 0.056(2) -0.0065(18) -0.0025(18) 0.0278(18)
C26 0.065(3) 0.073(3) 0.048(2) -0.0145(19) 0.0066(19) 0.037(2)
C27 0.076(3) 0.069(3) 0.0390(19) -0.0001(18) 0.0176(19) 0.029(2)
C28 0.059(2) 0.050(2) 0.0364(17) 0.0038(15) 0.0098(16) 0.0216(17)
C29 0.0372(16) 0.0302(15) 0.0352(15) 0.0011(12) 0.0055(13) 0.0094(12)
C30 0.0368(16) 0.0316(15) 0.0352(15) 0.0015(12) 0.0063(13) 0.0095(13)
C31 0.052(2) 0.0447(19) 0.0348(16) 0.0037(14) 0.0002(15) 0.0152(16)
C32 0.062(2) 0.047(2) 0.0324(16) -0.0020(15) 0.0065(16) 0.0110(17)
C33 0.070(3) 0.0393(19) 0.0454(19) -0.0061(16) 0.0128(18) 0.0159(18)
C34 0.0489(19) 0.0340(17) 0.0463(18) 0.0023(14) 0.0089(15) 0.0155(14)
C35 0.0493(19) 0.0458(19) 0.0391(17) 0.0064(14) -0.0009(15) 0.0233(16)
C36 0.078(3) 0.042(2) 0.055(2) 0.0149(17) 0.005(2) 0.0220(19)
C37 0.058(2) 0.0424(19) 0.0495(19) 0.0064(15) 0.0021(16) 0.0293(17)
C38 0.095(3) 0.040(2) 0.075(3) 0.019(2) 0.011(2) 0.026(2)
C39 0.0400(17) 0.0358(16) 0.0317(14) 0.0021(12) -0.0008(13) 0.0162(13)
C40 0.0478(19) 0.0316(16) 0.0387(16) -0.0003(13) 0.0010(14) 0.0123(14)
C41 0.0453(18) 0.0359(17) 0.0350(16) 0.0068(13) 0.0070(14) 0.0116(14)
C42 0.0421(17) 0.0367(16) 0.0298(14) 0.0055(12) 0.0028(12) 0.0172(13)
C43 0.0449(18) 0.0327(16) 0.0330(15) 0.0020(12) 0.0012(13) 0.0110(13)
C44 0.0454(18) 0.0360(17) 0.0335(15) 0.0025(13) 0.0027(13) 0.0130(14)
C45 0.061(2) 0.0306(16) 0.0305(15) 0.0036(12) -0.0035(14) 0.0194(15)
C46 0.084(3) 0.066(3) 0.0328(17) 0.0114(17) 0.0067(18) 0.035(2)
C47 0.103(4) 0.067(3) 0.0364(19) 0.0127(18) -0.004(2) 0.045(3)
C48 0.084(3) 0.048(2) 0.053(2) 0.0032(18) -0.024(2) 0.029(2)
C49 0.053(2) 0.055(2) 0.062(2) 0.0126(19) -0.0064(19) 0.0167(18)
C50 0.052(2) 0.047(2) 0.0452(18) 0.0168(16) 0.0022(16) 0.0188(16)
C51 0.055(2) 0.0429(18) 0.0297(15) 0.0035(13) 0.0103(14) 0.0229(16)
C52 0.072(3) 0.044(2) 0.051(2) -0.0027(17) -0.0058(19) 0.0273(19)
C53 0.081(3) 0.043(2) 0.069(3) -0.007(2) -0.006(2) 0.021(2)
C54 0.105(4) 0.040(2) 0.059(2) 0.0041(18) 0.013(2) 0.038(2)
C55 0.094(3) 0.055(2) 0.059(2) 0.008(2) 0.003(2) 0.049(2)
C56 0.066(2) 0.050(2) 0.050(2) 0.0035(17) -0.0019(18) 0.0318(19)
O3 0.113(3) 0.0492(18) 0.093(3) -0.0001(18) 0.062(2) 0.0089(18)

loop_
_atom_type_symbol
_atom_type_description
_atom_type_scat_dispersion_real
_atom_type_scat_dispersion_imag
_atom_type_scat_source
C C 0.0033 0.0016 'International Tables Vol C Tables 4.2.6.8 and 6.1.1.4'
H H 0.0000 0.0000 'International Tables Vol C Tables 4.2.6.8 and 6.1.1.4'
B B 0.0013 0.0007 'International Tables Vol C Tables 4.2.6.8 and 6.1.1.4'
N N 0.0061 0.0033 'International Tables Vol C Tables 4.2.6.8 and 6.1.1.4'
O O 0.0106 0.0060 'International Tables Vol C Tables 4.2.6.8 and 6.1.1.4'
P P 0.1023 0.0942 'International Tables Vol C Tables 4.2.6.8 and 6.1.1.4'

loop_
_geom_angle_atom_site_label_1
_geom_angle_atom_site_label_2
_geom_angle_atom_site_label_3
_geom_angle
O1 P1 C17 112.15(14)
O1 P1 C23 112.84(14)
C17 P1 C23 108.26(15)
O1 P1 C14 110.76(14)
C17 P1 C14 106.60(14)
C23 P1 C14 105.84(14)
O2 P2 C45 113.10(16)
O2 P2 C51 113.31(16)
C45 P2 C51 107.29(16)
O2 P2 C42 111.58(15)
C45 P2 C42 104.93(15)
C51 P2 C42 106.02(14)
C1 N1 B1 108.1(3)
C1 N1 C7 121.0(3)
B1 N1 C7 130.9(3)
C2 N2 B1 107.6(3)
C2 N2 C9 121.8(3)
B1 N2 C9 130.6(3)
C29 N3 B2 108.0(3)
C29 N3 C35 122.0(3)
B2 N3 C35 130.0(3)
C30 N4 B2 107.9(3)
C30 N4 C37 122.2(3)
B2 N4 C37 129.9(3)
N1 B1 N2 106.8(3)
N1 B1 C11 128.4(3)
N2 B1 C11 124.8(3)
N3 B2 N4 106.5(3)
N3 B2 C39 125.4(3)
N4 B2 C39 128.2(3)
C6 C1 C2 120.9(3)
C6 C1 N1 130.4(3)
C2 C1 N1 108.7(3)
C3 C2 C1 120.9(3)
C3 C2 N2 130.2(3)
C1 C2 N2 108.9(3)
C2 C3 C4 117.9(3)
C2 C3 H3 121.1
C4 C3 H3 121.1
C5 C4 C3 121.1(3)
C5 C4 H4 119.4
C3 C4 H4 119.4
C4 C5 C6 121.4(3)
C4 C5 H5 119.3
C6 C5 H5 119.3
C5 C6 C1 117.7(3)
C5 C6 H6 121.1
C1 C6 H6 121.1
N1 C7 C8 111.5(3)
N1 C7 H7A 109.3
C8 C7 H7A 109.3
N1 C7 H7B 109.3
C8 C7 H7B 109.3
H7A C7 H7B 108.0
C7 C8 H8A 109.5
C7 C8 H8B 109.5
H8A C8 H8B 109.5
C7 C8 H8C 109.5
H8A C8 H8C 109.5
H8B C8 H8C 109.5
N2 C9 C10 113.3(3)
N2 C9 H9A 108.9
C10 C9 H9A 108.9
N2 C9 H9B 108.9
C10 C9 H9B 108.9
H9A C9 H9B 107.7
C9 C10 H10A 109.5
C9 C10 H10B 109.5
H10A C10 H10B 109.5
C9 C10 H10C 109.5
H10A C10 H10C 109.5
H10B C10 H10C 109.5
C16 C11 C12 117.6(3)
C16 C11 B1 119.7(3)
C12 C11 B1 122.7(3)
C13 C12 C11 120.7(3)
C13 C12 H12 119.6
C11 C12 H12 119.6
C14 C13 C12 120.6(3)
C14 C13 H13 119.7
C12 C13 H13 119.7
C13 C14 C15 119.2(3)
C13 C14 P1 124.4(2)
C15 C14 P1 116.4(2)
C16 C15 C14 119.8(3)
C16 C15 H15 120.1
C14 C15 H15 120.1
C15 C16 C11 122.0(3)
C15 C16 H16 119.0
C11 C16 H16 119.0
C18 C17 C22 119.5(3)
C18 C17 P1 116.1(3)
C22 C17 P1 124.3(3)
C17 C18 C19 120.4(4)
C17 C18 H18 119.8
C19 C18 H18 119.8
C20 C19 C18 120.1(4)
C20 C19 H19 120.0
C18 C19 H19 120.0
C19 C20 C21 120.4(4)
C19 C20 H20 119.8
C21 C20 H20 119.8
C20 C21 C22 120.1(4)
C20 C21 H21 120.0
C22 C21 H21 120.0
C17 C22 C21 119.5(4)
C17 C22 H22 120.3
C21 C22 H22 120.3
C24 C23 C28 119.4(3)
C24 C23 P1 121.5(2)
C28 C23 P1 119.0(3)
C25 C24 C23 121.0(3)
C25 C24 H24 119.5
C23 C24 H24 119.5
C24 C25 C26 119.3(4)
C24 C25 H25 120.3
C26 C25 H25 120.3
C27 C26 C25 120.3(4)
C27 C26 H26 119.9
C25 C26 H26 119.9
C26 C27 C28 120.6(4)
C26 C27 H27 119.7
C28 C27 H27 119.7
C27 C28 C23 119.4(4)
C27 C28 H28 120.3
C23 C28 H28 120.3
C34 C29 N3 130.4(3)
C34 C29 C30 121.1(3)
N3 C29 C30 108.5(3)
C31 C30 N4 130.2(3)
C31 C30 C29 120.7(3)
N4 C30 C29 109.0(3)
C30 C31 C32 117.1(3)
C30 C31 H31 121.5
C32 C31 H31 121.5
C33 C32 C31 121.8(3)
C33 C32 H32 119.1
C31 C32 H32 119.1
C32 C33 C34 121.1(3)
C32 C33 H33 119.4
C34 C33 H33 119.4
C29 C34 C33 118.1(3)
C29 C34 H34 120.9
C33 C34 H34 120.9
N3 C35 C36 113.2(3)
N3 C35 H35A 108.9
C36 C35 H35A 108.9
N3 C35 H35B 108.9
C36 C35 H35B 108.9
H35A C35 H35B 107.8
C35 C36 H36A 109.5
C35 C36 H36B 109.5
H36A C36 H36B 109.5
C35 C36 H36C 109.5
H36A C36 H36C 109.5
H36B C36 H36C 109.5
N4 C37 C38 113.0(3)
N4 C37 H37A 109.0
C38 C37 H37A 109.0
N4 C37 H37B 109.0
C38 C37 H37B 109.0
H37A C37 H37B 107.8
C37 C38 H38A 109.5
C37 C38 H38B 109.5
H38A C38 H38B 109.5
C37 C38 H38C 109.5
H38A C38 H38C 109.5
H38B C38 H38C 109.5
C40 C39 C44 117.4(3)
C40 C39 B2 120.8(3)
C44 C39 B2 121.8(3)
C41 C40 C39 122.2(3)
C41 C40 H40 118.9
C39 C40 H40 118.9
C40 C41 C42 119.8(3)
C40 C41 H41 120.1
C42 C41 H41 120.1
C43 C42 C41 119.2(3)
C43 C42 P2 123.7(2)
C41 C42 P2 117.0(2)
C44 C43 C42 120.3(3)
C44 C43 H43 119.8
C42 C43 H43 119.8
C43 C44 C39 121.1(3)
C43 C44 H44 119.4
C39 C44 H44 119.4
C50 C45 C46 119.8(3)
C50 C45 P2 122.0(2)
C46 C45 P2 118.1(3)
C45 C46 C47 118.2(4)
C45 C46 H46 120.9
C47 C46 H46 120.9
C48 C47 C46 121.9(4)
C48 C47 H47 119.1
C46 C47 H47 119.1
C47 C48 C49 119.7(4)
C47 C48 H48 120.2
C49 C48 H48 120.2
C50 C49 C48 119.3(4)
C50 C49 H49 120.3
C48 C49 H49 120.3
C45 C50 C49 121.1(3)
C45 C50 H50 119.5
C49 C50 H50 119.5
C52 C51 C56 118.7(3)
C52 C51 P2 123.6(3)
C56 C51 P2 117.5(3)
C51 C52 C53 120.0(4)
C51 C52 H52 120.0
C53 C52 H52 120.0
C54 C53 C52 120.6(4)
C54 C53 H53 119.7
C52 C53 H53 119.7
C55 C54 C53 119.8(4)
C55 C54 H54 120.1
C53 C54 H54 120.1
C54 C55 C56 119.9(4)
C54 C55 H55 120.1
C56 C55 H55 120.1
C55 C56 C51 121.0(4)
C55 C56 H56 119.5
C51 C56 H56 119.5
H3A O3 H3B 103(5)

loop_
_geom_bond_atom_site_label_1
_geom_bond_atom_site_label_2
_geom_bond_distance
P1 O1 1.489(2)
P1 C17 1.801(3)
P1 C23 1.802(3)
P1 C14 1.808(3)
P2 O2 1.492(3)
P2 C45 1.801(4)
P2 C51 1.807(4)
P2 C42 1.811(3)
N1 C1 1.405(4)
N1 B1 1.426(4)
N1 C7 1.452(4)
N2 C2 1.406(4)
N2 B1 1.438(4)
N2 C9 1.455(4)
N3 C29 1.401(4)
N3 B2 1.436(5)
N3 C35 1.457(4)
N4 C30 1.395(4)
N4 B2 1.437(4)
N4 C37 1.453(4)
B1 C11 1.574(4)
B2 C39 1.563(5)
C1 C6 1.391(4)
C1 C2 1.394(4)
C2 C3 1.386(4)
C3 C4 1.393(5)
C3 H3 0.9500
C4 C5 1.379(5)
C4 H4 0.9500
C5 C6 1.389(5)
C5 H5 0.9500
C6 H6 0.9500
C7 C8 1.525(7)
C7 H7A 0.9900
C7 H7B 0.9900
C8 H8A 0.9800
C8 H8B 0.9800
C8 H8C 0.9800
C9 C10 1.510(5)
C9 H9A 0.9900
C9 H9B 0.9900
C10 H10A 0.9800
C10 H10B 0.9800
C10 H10C 0.9800
C11 C16 1.396(4)
C11 C12 1.403(4)
C12 C13 1.395(4)
C12 H12 0.9500
C13 C14 1.391(4)
C13 H13 0.9500
C14 C15 1.394(4)
C15 C16 1.386(4)
C15 H15 0.9500
C16 H16 0.9500
C17 C18 1.382(5)
C17 C22 1.389(5)
C18 C19 1.390(5)
C18 H18 0.9500
C19 C20 1.361(6)
C19 H19 0.9500
C20 C21 1.381(7)
C20 H20 0.9500
C21 C22 1.395(5)
C21 H21 0.9500
C22 H22 0.9500
C23 C24 1.383(5)
C23 C28 1.391(5)
C24 C25 1.375(5)
C24 H24 0.9500
C25 C26 1.392(6)
C25 H25 0.9500
C26 C27 1.365(6)
C26 H26 0.9500
C27 C28 1.389(5)
C27 H27 0.9500
C28 H28 0.9500
C29 C34 1.385(5)
C29 C30 1.403(5)
C30 C31 1.389(4)
C31 C32 1.413(5)
C31 H31 0.9500
C32 C33 1.365(6)
C32 H32 0.9500
C33 C34 1.391(5)
C33 H33 0.9500
C34 H34 0.9500
C35 C36 1.517(5)
C35 H35A 0.9900
C35 H35B 0.9900
C36 H36A 0.9800
C36 H36B 0.9800
C36 H36C 0.9800
C37 C38 1.515(6)
C37 H37A 0.9900
C37 H37B 0.9900
C38 H38A 0.9800
C38 H38B 0.9800
C38 H38C 0.9800
C39 C40 1.398(5)
C39 C44 1.406(4)
C40 C41 1.378(4)
C40 H40 0.9500
C41 C42 1.405(4)
C41 H41 0.9500
C42 C43 1.392(4)
C43 C44 1.391(4)
C43 H43 0.9500
C44 H44 0.9500
C45 C50 1.384(5)
C45 C46 1.399(5)
C46 C47 1.403(6)
C46 H46 0.9500
C47 C48 1.366(7)
C47 H47 0.9500
C48 C49 1.393(6)
C48 H48 0.9500
C49 C50 1.389(5)
C49 H49 0.9500
C50 H50 0.9500
C51 C52 1.378(5)
C51 C56 1.394(5)
C52 C53 1.391(6)
C52 H52 0.9500
C53 C54 1.378(6)
C53 H53 0.9500
C54 C55 1.371(6)
C54 H54 0.9500
C55 C56 1.380(6)
C55 H55 0.9500
C56 H56 0.9500
O3 H3A 1.01(7)
O3 H3B 0.98(7)
